data_7227253
loop_
_publ_author_name
'Leblanc, Nicolas'
'Genovese, Damiano'
'De Cola, Luisa'
'Powell, Annie K.'

_publ_section_title
;
 A platform with connections in many directions - further remarkable
 facets to the multifaceted methylbiquinoxen dication.
;
_journal_issue 10
_journal_name_full 'Physical chemistry chemical physics : PCCP'
_journal_page_first 6981
_journal_page_last 6988
_journal_paper_doi 10.1039/c6cp07538j
_journal_volume 19
_journal_year 2017
_chemical_compound_source 'synthesis as described'
_chemical_formula_moiety 'C20 H22 N4 O2'
_chemical_formula_sum 'C20 H22 N4 O2'
_chemical_formula_weight 350.41
_chemical_name_systematic
;
 ?
;
_space_group_IT_number 61
_symmetry_cell_setting orthorhombic
_symmetry_Int_Tables_number 61
_symmetry_space_group_name_Hall '-P 2bc 2ac'
_symmetry_space_group_name_H-M 'P c a b'
_atom_sites_solution_hydrogens difmap
_audit_conform_dict_location ftp://ftp.iucr.org/pub/cif_core.dic
_audit_conform_dict_name cif_core.dic
_audit_conform_dict_version 2.4.3
_audit_creation_date 2015-07-13T13:37:16-00:00
_audit_creation_method 'WinGX routine CIF_UPDATE'
_audit_update_record
;
2016-05-12 deposited with the CCDC.
2016-12-08 downloaded from the CCDC.
;
_cell_angle_alpha 90
_cell_angle_beta 90
_cell_angle_gamma 90
_cell_formula_units_Z 4
_cell_length_a 10.2451(8)
_cell_length_b 11.0740(7)
_cell_length_c 15.3632(11)
_cell_measurement_reflns_used 4729
_cell_measurement_temperature 180(2)
_cell_measurement_theta_max 27.95
_cell_measurement_theta_min 2.65
_cell_measurement_wavelength 0.71073
_cell_volume 1743.0(2)
_computing_cell_refinement 'STOE X-AREA'
_computing_data_collection 'STOE X-AREA'
_computing_molecular_graphics 'ORTEP-3 for Windows (Farrugia, 2012)'
_computing_publication_material 'WinGX publication routines (Farrugia, 2012)'
_computing_structure_refinement 'SHELXL-2013 (Sheldrick, 2013)'
_computing_structure_solution 'SHELXS-86 (Sheldrick, 2008)'
_diffrn_ambient_temperature 180
_diffrn_detector 'image plate (34 cm diameter)'
_diffrn_detector_area_resol_mean 6.67
_diffrn_detector_type STOE
_diffrn_measured_fraction_theta_full 0.988
_diffrn_measured_fraction_theta_max 0.984
_diffrn_measurement_details ' 149 frames, detector distance = 115 mm'
_diffrn_measurement_device '2-circle goniometer'
_diffrn_measurement_device_type 'STOE IPDS 2T'
_diffrn_measurement_method 'rotation method'
_diffrn_radiation_collimation '0.5 mm diameter, monocapillary'
_diffrn_radiation_monochromator 'plane graphite'
_diffrn_radiation_polarisn_norm 0
_diffrn_radiation_type 'Mo K\a'
_diffrn_radiation_wavelength 0.71073
_diffrn_reflns_av_R_equivalents 0.0545
_diffrn_reflns_Laue_measured_fraction_full 0.988
_diffrn_reflns_Laue_measured_fraction_max 0.984
_diffrn_reflns_limit_h_max 13
_diffrn_reflns_limit_h_min -9
_diffrn_reflns_limit_k_max 14
_diffrn_reflns_limit_k_min -14
_diffrn_reflns_limit_l_max 19
_diffrn_reflns_limit_l_min -19
_diffrn_reflns_number 8828
_diffrn_reflns_point_group_measured_fraction_full 0.988
_diffrn_reflns_point_group_measured_fraction_max 0.984
_diffrn_reflns_theta_full 25.242
_diffrn_reflns_theta_max 27.37
_diffrn_reflns_theta_min 3.016
_diffrn_source 'sealed X-ray tube, 12 x 0.4 mm long-fine focus'
_diffrn_source_current 40
_diffrn_source_power 2.000
_diffrn_source_voltage 50
_exptl_absorpt_coefficient_mu 0.089
_exptl_absorpt_correction_type none
_exptl_crystal_colour orange
_exptl_crystal_density_diffrn 1.335
_exptl_crystal_density_method 'not measured'
_exptl_crystal_description prism
_exptl_crystal_F_000 744
_exptl_crystal_size_max 0.24
_exptl_crystal_size_mid 0.222
_exptl_crystal_size_min 0.194
_refine_diff_density_max 0.184
_refine_diff_density_min -0.198
_refine_diff_density_rms 0.05
_refine_ls_extinction_coef 0.066(6)
_refine_ls_extinction_expression Fc^*^=kFc[1+0.001xFc^2^\l^3^/sin(2\q)]^-1/4^
_refine_ls_extinction_method SHELXL
_refine_ls_goodness_of_fit_ref 1.015
_refine_ls_hydrogen_treatment refall
_refine_ls_matrix_type full
_refine_ls_number_constraints 0
_refine_ls_number_parameters 163
_refine_ls_number_reflns 1941
_refine_ls_number_restraints 0
_refine_ls_restrained_S_all 1.015
_refine_ls_R_factor_all 0.0683
_refine_ls_R_factor_gt 0.0476
_refine_ls_shift/su_max 0
_refine_ls_shift/su_mean 0
_refine_ls_structure_factor_coef Fsqd
_refine_ls_weighting_details 'w=1/[\s^2^(Fo^2^)+(0.0824P)^2^] where P=(Fo^2^+2Fc^2^)/3'
_refine_ls_weighting_scheme calc
_refine_ls_wR_factor_gt 0.1214
_refine_ls_wR_factor_ref 0.1326
_reflns_number_gt 1339
_reflns_number_total 1941
_reflns_threshold_expression 'I > 2\s(I)'
_cod_data_source_file c6cp07538j3.cif
_cod_data_source_block shelx
_cod_depositor_comments 'Adding full bibliography for 7227252--7227255.cif.'
_cod_database_code 7227253

loop_
_symmetry_equiv_pos_as_xyz
'x, y, z'
'-x, -y+1/2, z+1/2'
'x+1/2, -y, -z+1/2'
'-x+1/2, y+1/2, -z'
'-x, -y, -z'
'x, y-1/2, -z-1/2'
'-x-1/2, y, z-1/2'
'x-1/2, -y-1/2, z'

loop_
_atom_site_label
_atom_site_type_symbol
_atom_site_fract_x
_atom_site_fract_y
_atom_site_fract_z
_atom_site_U_iso_or_equiv
_atom_site_adp_type
_atom_site_occupancy
_atom_site_calc_flag
C1 C 0.5921(2) 0.30156(17) 0.34335(13) 0.0397(4) Uani 1 d
C9 C 0.43667(16) 0.14135(15) 0.30415(10) 0.0308(4) Uani 1 d
C8 C 0.41520(18) 0.18819(17) 0.22071(11) 0.0362(4) Uani 1 d
C7 C 0.3286(2) 0.13168(18) 0.16494(11) 0.0397(4) Uani 1 d
C6 C 0.26313(19) 0.02662(17) 0.18926(11) 0.0388(4) Uani 1 d
C5 C 0.28986(18) -0.02445(16) 0.26932(10) 0.0347(4) Uani 1 d
C4 C 0.37706(16) 0.03080(15) 0.32692(10) 0.0306(4) Uani 1 d
C3 C 0.47441(16) 0.03137(15) 0.46179(9) 0.0295(4) Uani 1 d
C2 C 0.49185(17) 0.16612(15) 0.45473(10) 0.0312(4) Uani 1 d
C10 C 0.3809(2) 0.34257(17) 0.50447(15) 0.0443(5) Uani 1 d
N1 N 0.51617(14) 0.19528(13) 0.36516(9) 0.0320(4) Uani 1 d
N2 N 0.41211(14) -0.02948(12) 0.40321(9) 0.0309(3) Uani 1 d
O1 O 0.37415(12) 0.21612(10) 0.48927(8) 0.0362(3) Uani 1 d
H1A H 0.533(2) 0.377(2) 0.3332(13) 0.052(6) Uiso 1 d
H1B H 0.649(2) 0.325(2) 0.3917(15) 0.051(6) Uiso 1 d
H1C H 0.646(2) 0.2839(18) 0.2915(15) 0.045(5) Uiso 1 d
H8 H 0.456(2) 0.2645(19) 0.2022(13) 0.040(5) Uiso 1 d
H7 H 0.310(2) 0.1695(19) 0.1059(14) 0.045(5) Uiso 1 d
H6 H 0.198(2) -0.0156(19) 0.1494(12) 0.040(5) Uiso 1 d
H5 H 0.242(2) -0.103(2) 0.2905(14) 0.047(6) Uiso 1 d
H2 H 0.571(2) 0.1964(15) 0.4895(11) 0.030(4) Uiso 1 d
H10A H 0.388(3) 0.393(2) 0.4491(16) 0.063(7) Uiso 1 d
H10B H 0.301(3) 0.368(2) 0.5382(18) 0.078(8) Uiso 1 d
H10C H 0.461(3) 0.366(2) 0.5382(16) 0.068(8) Uiso 1 d

loop_
_atom_site_aniso_label
_atom_site_aniso_U_11
_atom_site_aniso_U_22
_atom_site_aniso_U_33
_atom_site_aniso_U_23
_atom_site_aniso_U_13
_atom_site_aniso_U_12
C1 0.0374(10) 0.0367(10) 0.0452(10) 0.0046(8) 0.0051(8) -0.0061(8)
C9 0.0266(8) 0.0330(8) 0.0329(8) -0.0002(6) 0.0028(6) 0.0036(7)
C8 0.0365(10) 0.0377(9) 0.0343(8) 0.0053(7) 0.0028(7) 0.0053(7)
C7 0.0388(10) 0.0483(11) 0.0319(8) 0.0013(7) -0.0006(7) 0.0097(8)
C6 0.0378(10) 0.0439(10) 0.0348(8) -0.0044(7) -0.0034(7) 0.0052(8)
C5 0.0323(9) 0.0350(9) 0.0368(9) -0.0040(7) -0.0023(7) 0.0027(7)
C4 0.0317(9) 0.0294(8) 0.0308(8) 0.0007(6) -0.0008(6) 0.0022(7)
C3 0.0267(8) 0.0311(8) 0.0307(7) 0.0017(6) 0.0016(6) -0.0005(6)
C2 0.0297(9) 0.0307(8) 0.0333(8) 0.0014(6) 0.0006(6) -0.0002(6)
C10 0.0472(12) 0.0350(10) 0.0508(11) -0.0038(8) 0.0024(9) 0.0065(8)
N1 0.0318(8) 0.0301(7) 0.0340(7) 0.0030(5) 0.0008(6) -0.0032(6)
N2 0.0295(7) 0.0312(7) 0.0321(7) 0.0015(5) 0.0003(5) -0.0003(6)
O1 0.0343(7) 0.0334(7) 0.0408(6) -0.0021(5) 0.0052(5) 0.0018(5)

loop_
_atom_type_symbol
_atom_type_description
_atom_type_scat_dispersion_real
_atom_type_scat_dispersion_imag
_atom_type_scat_source
C C 0.0033 0.0016 'International Tables Vol C Tables 4.2.6.8 and 6.1.1.4'
H H 0 0 'International Tables Vol C Tables 4.2.6.8 and 6.1.1.4'
N N 0.0061 0.0033 'International Tables Vol C Tables 4.2.6.8 and 6.1.1.4'
O O 0.0106 0.006 'International Tables Vol C Tables 4.2.6.8 and 6.1.1.4'

loop_
_geom_angle_atom_site_label_1
_geom_angle_atom_site_label_2
_geom_angle_atom_site_label_3
_geom_angle
_geom_angle_site_symmetry_1
_geom_angle_site_symmetry_3
N1 C1 H1A 111.8(14) . .
N1 C1 H1B 111.1(13) . .
H1A C1 H1B 104.1(18) . .
N1 C1 H1C 109.1(12) . .
H1A C1 H1C 111.5(17) . .
H1B C1 H1C 109(2) . .
N1 C9 C8 123.72(16) . .
N1 C9 C4 117.57(14) . .
C8 C9 C4 118.68(16) . .
C7 C8 C9 120.03(18) . .
C7 C8 H8 118.9(12) . .
C9 C8 H8 120.9(12) . .
C8 C7 C6 121.35(17) . .
C8 C7 H7 119.0(12) . .
C6 C7 H7 119.6(12) . .
C5 C6 C7 119.01(17) . .
C5 C6 H6 118.5(11) . .
C7 C6 H6 122.5(11) . .
C6 C5 C4 120.73(17) . .
C6 C5 H5 121.3(12) . .
C4 C5 H5 117.8(12) . .
N2 C4 C5 119.11(15) . .
N2 C4 C9 120.75(15) . .
C5 C4 C9 119.93(15) . .
N2 C3 C3 119.25(19) . 5_656
N2 C3 C2 121.65(14) . .
C3 C3 C2 119.07(18) 5_656 .
O1 C2 N1 114.54(14) . .
O1 C2 C3 104.89(13) . .
N1 C2 C3 108.20(13) . .
O1 C2 H2 110.3(10) . .
N1 C2 H2 106.7(10) . .
C3 C2 H2 112.3(10) . .
O1 C10 H10A 114.0(13) . .
O1 C10 H10B 108.4(16) . .
H10A C10 H10B 110(2) . .
O1 C10 H10C 112.2(16) . .
H10A C10 H10C 103(2) . .
H10B C10 H10C 109(2) . .
C9 N1 C2 116.88(14) . .
C9 N1 C1 120.77(14) . .
C2 N1 C1 119.82(14) . .
C3 N2 C4 117.54(15) . .
C10 O1 C2 113.67(15) . .

loop_
_geom_bond_atom_site_label_1
_geom_bond_atom_site_label_2
_geom_bond_distance
_geom_bond_site_symmetry_2
C1 N1 1.450(2) .
C1 H1A 1.04(3) .
C1 H1B 0.98(2) .
C1 H1C 0.99(2) .
C9 N1 1.378(2) .
C9 C8 1.400(2) .
C9 C4 1.412(2) .
C8 C7 1.383(3) .
C8 H8 0.99(2) .
C7 C6 1.394(3) .
C7 H7 1.02(2) .
C6 C5 1.381(2) .
C6 H6 1.02(2) .
C5 C4 1.398(2) .
C5 H5 1.05(2) .
C4 N2 1.396(2) .
C3 N2 1.293(2) .
C3 C3 1.462(3) 5_656
C3 C2 1.507(2) .
C2 O1 1.429(2) .
C2 N1 1.435(2) .
C2 H2 1.03(2) .
C10 O1 1.421(2) .
C10 H10A 1.02(3) .
C10 H10B 1.01(3) .
C10 H10C 1.00(3) .

loop_
_geom_torsion_atom_site_label_1
_geom_torsion_atom_site_label_2
_geom_torsion_atom_site_label_3
_geom_torsion_atom_site_label_4
_geom_torsion
_geom_torsion_site_symmetry_1
N1 C9 C8 C7 -176.69(16) .
C4 C9 C8 C7 5.3(3) .
C9 C8 C7 C6 -1.2(3) .
C8 C7 C6 C5 -2.8(3) .
C7 C6 C5 C4 2.7(3) .
C6 C5 C4 N2 -173.39(15) .
C6 C5 C4 C9 1.4(3) .
N1 C9 C4 N2 -8.8(2) .
C8 C9 C4 N2 169.32(15) .
N1 C9 C4 C5 176.50(15) .
C8 C9 C4 C5 -5.3(2) .
N2 C3 C2 O1 83.65(18) .
C3 C3 C2 O1 -94.3(2) 5_656
N2 C3 C2 N1 -39.0(2) .
C3 C3 C2 N1 143.00(19) 5_656
C8 C9 N1 C2 156.98(16) .
C4 C9 N1 C2 -25.0(2) .
C8 C9 N1 C1 -5.0(3) .
C4 C9 N1 C1 173.11(16) .
O1 C2 N1 C9 -70.86(19) .
C3 C2 N1 C9 45.72(19) .
O1 C2 N1 C1 91.26(19) .
C3 C2 N1 C1 -152.17(16) .
C3 C3 N2 C4 -173.25(17) 5_656
C2 C3 N2 C4 8.8(2) .
C5 C4 N2 C3 -168.46(16) .
C9 C4 N2 C3 16.8(2) .
N1 C2 O1 C10 -73.30(19) .
C3 C2 O1 C10 168.23(15) .
